data_5000344
_chemical_formula_moiety 'C68 H48 P4 Pd, C H2 Cl2'
_chemical_formula_sum 'C69 H50 Cl2 P4 Pd'
_chemical_formula_weight 1180.38
_space_group_IT_number 2
_symmetry_cell_setting triclinic
_symmetry_space_group_name_Hall '-P 1'
_symmetry_space_group_name_H-M 'P -1'
_cell_angle_alpha 105.723(17)
_cell_angle_beta 115.884(16)
_cell_angle_gamma 93.564(17)
_cell_formula_units_Z 2
_cell_length_a 13.326(5)
_cell_length_b 21.332(8)
_cell_length_c 11.601(4)
_cell_measurement_reflns_used 112
_cell_measurement_temperature 105
_cell_measurement_theta_max 15.59
_cell_measurement_theta_min 9.63
_cell_volume 2793.4(18)
_diffrn_ambient_temperature 105
_diffrn_detector_area_resol_mean ?
_diffrn_measured_fraction_theta_full 0
_diffrn_measured_fraction_theta_max 1
_diffrn_measurement_device_type 'refurbished Picker diffractometer'
_diffrn_measurement_method '\q/2\q scans'
_diffrn_radiation_type 'Mo K\a'
_diffrn_radiation_wavelength 0.71069
_diffrn_reflns_av_R_equivalents 0.029
_diffrn_reflns_limit_h_max 15
_diffrn_reflns_limit_h_min -15
_diffrn_reflns_limit_k_max 7
_diffrn_reflns_limit_k_min -25
_diffrn_reflns_limit_l_max 13
_diffrn_reflns_limit_l_min -13
_diffrn_reflns_number 14947
_diffrn_reflns_theta_full 0
_diffrn_reflns_theta_max 25.0968
_diffrn_reflns_theta_min 3.04272
_diffrn_standards_decay_% -1
_diffrn_standards_interval_count 300
_diffrn_standards_number 4
_exptl_absorpt_coefficient_mu 0.5857
_exptl_absorpt_correction_T_max ?
_exptl_absorpt_correction_T_min ?
_exptl_absorpt_correction_type none
_exptl_absorpt_process_details none
_exptl_crystal_colour yellow
_exptl_crystal_density_diffrn 1.403
_exptl_crystal_density_meas ?
_exptl_crystal_density_method 'not measured'
_exptl_crystal_description 'flat needle'
_exptl_crystal_F_000 1208
_exptl_crystal_size_max .6
_exptl_crystal_size_mid .15
_exptl_crystal_size_min .075
_refine_diff_density_max 1.82
_refine_diff_density_min -1.51
_refine_ls_abs_structure_details none
_refine_ls_abs_structure_Flack ?
_refine_ls_extinction_coef -0.00000053(7)
_refine_ls_extinction_expression
;
Larson, A. C. (1967).  Acta Cryst. 23, p. 664.  Eq. (3)
;
_refine_ls_extinction_method Zachariasen
_refine_ls_goodness_of_fit_ref 1.55
_refine_ls_hydrogen_treatment noref
_refine_ls_matrix_type full
_refine_ls_number_parameters 659
_refine_ls_number_reflns 6878
_refine_ls_R_factor_gt 0.0697
_refine_ls_shift/su_max 0.0114
_refine_ls_structure_factor_coef F
_refine_ls_weighting_details w^-1^=\s^2^(F)+(.07F)^2^
_refine_ls_weighting_scheme calc
_refine_ls_wR_factor_ref 0.0728
_reflns_number_gt 6878
_reflns_number_total 9866
_reflns_threshold_expression F^2^>2.0\s(F^2^)
_cod_original_formula_sum 'C69 H50 Cl2 P4 Pd1'
_cod_database_code 5000344

loop_
_symmetry_equiv_pos_as_xyz
x,y,z
-x,-y,-z

loop_
_atom_site_label
_atom_site_type_symbol
_atom_site_fract_x
_atom_site_fract_y
_atom_site_fract_z
_atom_site_U_iso_or_equiv
_atom_site_adp_type
_atom_site_occupancy
_atom_site_disorder_group
_atom_site_disorder_assembly
PD1 PD 0.75005(4) 0.25000(2) 0.65778(5) 0.0288(2) Uani 1 0 .
P2 P 0.60694(12) 0.19089(7) 0.43761(16) 0.0343(7) Uani 1 0 .
C3 C 0.4623(5) 0.1590(3) 0.4082(7) 0.046(3) Uani 1 0 .
C4 C 0.4260(8) 0.0948(4) 0.3928(16) 0.141(9) Uani 1 0 .
C5 C 0.3179(10) 0.0756(5) 0.3818(18) 0.164(12) Uani 1 0 .
C6 C 0.2490(6) 0.1183(4) 0.3792(10) 0.081(5) Uani 1 0 .
C7 C 0.2848(5) 0.1823(3) 0.3953(6) 0.039(3) Uani 1 0 .
C8 C 0.3919(5) 0.2026(3) 0.4115(5) 0.034(2) Uani 1 0 .
C9 C 0.5681(4) 0.2315(3) 0.3083(6) 0.034(2) Uani 1 0 .
C10 C 0.5130(6) 0.1953(3) 0.1698(7) 0.051(3) Uani 1 0 .
C11 C 0.4807(6) 0.2283(4) 0.0749(6) 0.057(4) Uani 1 0 .
C12 C 0.5051(5) 0.2966(4) 0.1165(6) 0.049(3) Uani 1 0 .
C13 C 0.5580(5) 0.3323(3) 0.2528(6) 0.046(3) Uani 1 0 .
C14 C 0.5895(5) 0.3001(3) 0.3488(6) 0.038(3) Uani 1 0 .
C15 C 0.6382(5) 0.1154(3) 0.3614(7) 0.044(3) Uani 1 0 .
C16 C 0.6784(5) 0.0685(3) 0.3348(7) 0.049(3) Uani 1 0 .
C17 C 0.7386(6) 0.0147(3) 0.3295(9) 0.058(4) Uani 1 0 .
C18 C 0.7221(6) -0.0301(3) 0.2068(9) 0.066(4) Uani 1 0 .
C19 C 0.7847(8) -0.0805(4) 0.2097(11) 0.076(5) Uani 1 0 .
C20 C 0.8605(10) -0.0865(4) 0.3296(13) 0.089(7) Uani 1 0 .
C21 C 0.8752(9) -0.0424(4) 0.4493(10) 0.085(6) Uani 1 0 .
C22 C 0.8193(7) 0.0092(3) 0.4543(9) 0.060(4) Uani 1 0 .
C23 C 0.8339(6) 0.0578(3) 0.5756(8) 0.054(4) Uani 1 0 .
C24 C 0.8383(6) 0.1022(3) 0.6648(8) 0.051(4) Uani 1 0 .
P25 P 0.82496(14) 0.17579(8) 0.77215(18) 0.0410(8) Uani 1 0 .
C26 C 0.7399(6) 0.1383(3) 0.8358(8) 0.055(4) Uani 1 0 .
C27 C 0.7658(6) 0.1612(5) 0.9696(9) 0.078(5) Uani 1 0 .
C28 C 0.6932(9) 0.1363(6) 1.0125(11) 0.103(7) Uani 1 0 .
C29 C 0.5966(11) 0.0896(5) 0.9225(14) 0.105(8) Uani 1 0 .
C30 C 0.5702(10) 0.0667(4) 0.7895(14) 0.119(8) Uani 1 0 .
C31 C 0.6423(9) 0.0913(3) 0.7460(11) 0.090(6) Uani 1 0 .
C32 C 0.9667(5) 0.2039(4) 0.9199(7) 0.049(3) Uani 1 0 .
C33 C 0.9940(5) 0.2693(4) 1.0050(7) 0.051(4) Uani 1 0 .
C34 C 1.0996(5) 0.2952(4) 1.1192(7) 0.061(4) Uani 1 0 .
C35 C 1.1767(7) 0.2553(5) 1.1480(9) 0.075(5) Uani 1 0 .
C36 C 1.1517(7) 0.1894(6) 1.0660(9) 0.082(6) Uani 1 0 .
C37 C 1.0457(7) 0.1635(4) 0.9504(8) 0.064(5) Uani 1 0 .
P38 P 0.67528(14) 0.32420(8) 0.77131(15) 0.0366(7) Uani 1 0 .
C39 C 0.5341(5) 0.2965(3) 0.7500(6) 0.041(3) Uani 1 0 .
C40 C 0.5058(5) 0.2311(4) 0.7412(6) 0.044(3) Uani 1 0 .
C41 C 0.4000(6) 0.2053(4) 0.7239(6) 0.051(3) Uani 1 0 .
C42 C 0.3228(7) 0.2442(5) 0.7163(7) 0.065(4) Uani 1 0 .
C43 C 0.3469(7) 0.3090(6) 0.7239(7) 0.072(5) Uani 1 0 .
C44 C 0.4548(7) 0.3372(4) 0.7417(6) 0.058(4) Uani 1 0 .
C45 C 0.7593(6) 0.3616(3) 0.9575(6) 0.050(3) Uani 1 0 .
C46 C 0.8577(9) 0.4091(3) 1.0133(7) 0.101(5) Uani 1 0 .
C47 C 0.9294(10) 0.4334(4) 1.1529(9) 0.124(6) Uani 1 0 .
C48 C 0.9026(10) 0.4105(5) 1.2367(8) 0.094(6) Uani 1 0 .
C49 C 0.8070(8) 0.3640(6) 1.1836(8) 0.091(6) Uani 1 0 .
C50 C 0.7347(6) 0.3393(5) 1.0437(7) 0.068(4) Uani 1 0 .
C51 C 0.6617(6) 0.3970(3) 0.7247(6) 0.043(3) Uani 1 0 .
C52 C 0.6661(6) 0.4421(3) 0.6829(6) 0.049(3) Uani 1 0 .
C53 C 0.6808(7) 0.4908(3) 0.6252(6) 0.056(3) Uani 1 0 .
C54 C 0.6237(8) 0.5427(4) 0.6169(7) 0.075(5) Uani 1 0 .
C55 C 0.6402(10) 0.5866(4) 0.5561(8) 0.084(5) Uani 1 0 .
C56 C 0.7157(8) 0.5807(4) 0.5058(9) 0.083(4) Uani 1 0 .
C57 C 0.7773(6) 0.5304(3) 0.5147(8) 0.075(4) Uani 1 0 .
C58 C 0.7615(6) 0.4852(3) 0.5761(7) 0.060(3) Uani 1 0 .
C59 C 0.8217(5) 0.4318(3) 0.5880(7) 0.054(3) Uani 1 0 .
C60 C 0.8610(5) 0.3840(3) 0.6068(7) 0.049(3) Uani 1 0 .
P61 P 0.89329(12) 0.30909(7) 0.63993(16) 0.0370(7) Uani 1 0 .
C62 C 1.0371(5) 0.3404(3) 0.7861(6) 0.047(3) Uani 1 0 .
C63 C 1.0742(8) 0.4047(4) 0.8725(12) 0.130(6) Uani 1 0 .
C64 C 1.1837(9) 0.4247(5) 0.9876(12) 0.151(7) Uani 1 0 .
C65 C 1.2519(6) 0.3819(4) 1.0110(8) 0.076(4) Uani 1 0 .
C66 C 1.2155(5) 0.3179(3) 0.9286(6) 0.042(3) Uani 1 0 .
C67 C 1.1080(5) 0.2976(3) 0.8169(6) 0.034(3) Uani 1 0 .
C68 C 0.9322(5) 0.2691(3) 0.5094(6) 0.039(3) Uani 1 0 .
C69 C 0.9103(5) 0.2001(3) 0.4583(6) 0.039(3) Uani 1 0 .
C70 C 0.9419(5) 0.1673(3) 0.3623(7) 0.048(3) Uani 1 0 .
C71 C 0.9951(5) 0.2035(4) 0.3147(7) 0.053(3) Uani 1 0 .
C72 C 1.0184(6) 0.2720(4) 0.3664(8) 0.066(4) Uani 1 0 .
C73 C 0.9870(6) 0.3052(3) 0.4613(8) 0.057(4) Uani 1 0 .
C74 C 0.0905 -0.0107 0.0617 0.0902 Uani 0.5 0 .
CL75 CL 0.0612 -0.0163 -0.0806 0.1725 Uani 1 0 .
C76 C 1.4113 0.5095 0.978 0.1173 Uani 0.5 0 .
CL77 CL 1.4387 0.5162 0.8737 0.1695 Uani 1 0 .
H1 H 0.4864 0.0687 0.4261 0.1016 Uiso 1 0 .
H2 H 0.2863 0.0291 0.3597 0.1344 Uiso 1 0 .
H3 H 0.17 0.1041 0.3575 0.0765 Uiso 1 0 .
H4 H 0.2378 0.2131 0.3956 0.048 Uiso 1 0 .
H5 H 0.415 0.2479 0.4247 0.0422 Uiso 1 0 .
H6 H 0.4947 0.1478 0.1422 0.0607 Uiso 1 0 .
H7 H 0.4415 0.2024 -0.0227 0.0726 Uiso 1 0 .
H8 H 0.4838 0.3206 0.0528 0.0626 Uiso 1 0 .
H9 H 0.5723 0.3789 0.2804 0.0592 Uiso 1 0 .
H10 H 0.6302 0.3257 0.4446 0.0554 Uiso 1 0 .
H11 H 0.6708 -0.0261 0.1244 0.0681 Uiso 1 0 .
H12 H 0.7742 -0.1125 0.1325 0.0722 Uiso 1 0 .
H13 H 0.9029 -0.1207 0.327 0.0804 Uiso 1 0 .
H14 H 0.922 -0.0507 0.5288 0.071 Uiso 1 0 .
H15 H 0.8333 0.196 1.0344 0.0764 Uiso 1 0 .
H16 H 0.7115 0.1532 1.1084 0.0941 Uiso 1 0 .
H17 H 0.5633 0.071 0.9654 0.0928 Uiso 1 0 .
H18 H 0.4987 0.037 0.7366 0.1081 Uiso 1 0 .
H19 H 0.6194 0.0761 0.6482 0.0807 Uiso 1 0 .
H20 H 0.9383 0.2958 0.9884 0.0525 Uiso 1 0 .
H21 H 1.1165 0.3414 1.1786 0.0661 Uiso 1 0 .
H22 H 1.2513 0.2734 1.2239 0.0722 Uiso 1 0 .
H23 H 1.2117 0.1669 1.0966 0.0749 Uiso 1 0 .
H24 H 1.0358 0.1202 0.8985 0.0663 Uiso 1 0 .
H25 H 0.5584 0.2039 0.7459 0.0631 Uiso 1 0 .
H26 H 0.3845 0.1591 0.7158 0.0695 Uiso 1 0 .
H27 H 0.2469 0.2276 0.7057 0.084 Uiso 1 0 .
H28 H 0.292 0.3356 0.7176 0.0884 Uiso 1 0 .
H29 H 0.4751 0.3831 0.7515 0.0697 Uiso 1 0 .
H30 H 0.8723 0.4259 0.9546 0.0795 Uiso 1 0 .
H31 H 0.9977 0.4644 1.1941 0.1004 Uiso 1 0 .
H32 H 0.9428 0.4262 1.331 0.0973 Uiso 1 0 .
H33 H 0.7853 0.3474 1.2454 0.1012 Uiso 1 0 .
H34 H 0.6695 0.3057 1.0026 0.0855 Uiso 1 0 .
H35 H 0.5695 0.5492 0.6563 0.0852 Uiso 1 0 .
H36 H 0.5961 0.6199 0.5431 0.0757 Uiso 1 0 .
H37 H 0.7243 0.6127 0.4723 0.0673 Uiso 1 0 .
H38 H 0.8321 0.529 0.4871 0.0693 Uiso 1 0 .
H39 H 1.0158 0.4314 0.8757 0.0908 Uiso 1 0 .
H40 H 1.2048 0.4691 1.0609 0.1274 Uiso 1 0 .
H41 H 1.3277 0.3957 1.0882 0.0746 Uiso 1 0 .
H42 H 1.2644 0.2865 0.9457 0.0558 Uiso 1 0 .
H43 H 1.0849 0.252 0.7607 0.0467 Uiso 1 0 .
H44 H 0.8725 0.175 0.4904 0.0522 Uiso 1 0 .
H45 H 0.9251 0.1203 0.3308 0.0569 Uiso 1 0 .
H46 H 1.0193 0.181 0.2515 0.0623 Uiso 1 0 .
H47 H 1.0558 0.2968 0.3333 0.0675 Uiso 1 0 .
H48 H 1.0048 0.3527 0.4972 0.0564 Uiso 1 0 .
H49 H 0.0996 -0.0474 0.0883 0.082 Uiso 0.5 0 .
H50 H 0.1505 0.0275 0.1299 0.082 Uiso 0.5 0 .
H51 H 1.3992 0.5412 1.0229 0.1101 Uiso 0.5 0 .
H52 H 1.3579 0.4661 0.9371 0.1101 Uiso 0.5 0 .

loop_
_atom_type_symbol
_atom_type_description
_atom_type_scat_dispersion_real
_atom_type_scat_dispersion_imag
_atom_type_scat_source
PD Pd -1.177 1.007 'International Tables Vol. IV (1974) Table 2.2B'
CL Cl 0.132 0.159 'International Tables Vol. IV (1974) Table 2.2B'
P P 0.09 0.095 'International Tables Vol. IV (1974) Table 2.2B'
C C 0.002 0.002 'International Tables Vol. IV (1974) Table 2.2B'
H H 0 0 'International Tables Vol. IV (1974) Table 2.2B'
